data_4317200
loop_
_publ_author_name
'Li Duan'
'Zhen-Hua Wu'
'Jian-Ping Ma'
'Xiang-Wen Wu'
'Yu-Bin Dong'

_publ_section_title
;
 Adsorption and Separation of Organic Six-Membered Ring Analogues on
 Neutral Cd(II)-MOF Generated from Asymmetric Schiff-Base Ligand
;
_journal_name_full 'Inorganic Chemistry'
_journal_page_first 11164
_journal_page_last 11173
_journal_paper_doi 10.1021/ic101756t
_journal_volume 49
_journal_year 2010
_chemical_formula_sum 'C40 H40 Cd N8 O6'
_chemical_formula_weight 841.20
_chemical_name_systematic
; 
 ? 
;
_space_group_IT_number 14
_symmetry_cell_setting monoclinic
_symmetry_space_group_name_Hall '-P 2ybc'
_symmetry_space_group_name_H-M 'P 1 21/c 1'
_atom_sites_solution_hydrogens geom
_atom_sites_solution_primary direct
_atom_sites_solution_secondary difmap
_audit_creation_method SHELXL-97
_cell_angle_alpha 90.00
_cell_angle_beta 109.299(3)
_cell_angle_gamma 90.00
_cell_formula_units_Z 2
_cell_length_a 14.113(3)
_cell_length_b 14.450(3)
_cell_length_c 9.6194(18)
_cell_measurement_reflns_used 2163
_cell_measurement_temperature 173(2)
_cell_measurement_theta_max 24.149
_cell_measurement_theta_min 2.649
_cell_volume 1851.5(7)
_computing_cell_refinement 'Bruker SMART'
_computing_data_collection 'Bruker SMART'
_computing_data_reduction 'Bruker SAINT'
_computing_molecular_graphics 'Bruker SHELXTL'
_computing_publication_material 'Bruker SHELXTL'
_computing_structure_refinement 'SHELXL-97 (Sheldrick, 1997)'
_computing_structure_solution 'SHELXS-97 (Sheldrick, 1990)'
_diffrn_ambient_temperature 173(2)
_diffrn_measured_fraction_theta_full 0.998
_diffrn_measured_fraction_theta_max 0.998
_diffrn_measurement_device_type 'CCD area detector'
_diffrn_measurement_method 'phi and omega scans'
_diffrn_radiation_monochromator graphite
_diffrn_radiation_source 'fine-focus sealed tube'
_diffrn_radiation_type MoK\a
_diffrn_radiation_wavelength 0.71073
_diffrn_reflns_av_R_equivalents 0.0404
_diffrn_reflns_av_sigmaI/netI 0.0558
_diffrn_reflns_limit_h_max 16
_diffrn_reflns_limit_h_min -16
_diffrn_reflns_limit_k_max 15
_diffrn_reflns_limit_k_min -17
_diffrn_reflns_limit_l_max 5
_diffrn_reflns_limit_l_min -11
_diffrn_reflns_number 7456
_diffrn_reflns_theta_full 25.03
_diffrn_reflns_theta_max 25.03
_diffrn_reflns_theta_min 2.08
_exptl_absorpt_coefficient_mu 0.650
_exptl_absorpt_correction_T_max 0.9261
_exptl_absorpt_correction_T_min 0.8920
_exptl_absorpt_correction_type multi-scan
_exptl_absorpt_process_details sadabs
_exptl_crystal_colour yellow
_exptl_crystal_density_diffrn 1.509
_exptl_crystal_density_method 'not measured'
_exptl_crystal_description block
_exptl_crystal_F_000 864
_exptl_crystal_size_max 0.18
_exptl_crystal_size_mid 0.14
_exptl_crystal_size_min 0.12
_refine_diff_density_max 0.538
_refine_diff_density_min -0.326
_refine_diff_density_rms 0.081
_refine_ls_extinction_method none
_refine_ls_goodness_of_fit_ref 1.026
_refine_ls_hydrogen_treatment constr
_refine_ls_matrix_type full
_refine_ls_number_parameters 279
_refine_ls_number_reflns 3264
_refine_ls_number_restraints 47
_refine_ls_restrained_S_all 1.029
_refine_ls_R_factor_all 0.0531
_refine_ls_R_factor_gt 0.0409
_refine_ls_shift/su_max 0.000
_refine_ls_shift/su_mean 0.000
_refine_ls_structure_factor_coef Fsqd
_refine_ls_weighting_details 'calc w=1/[\s^2^(Fo^2^)+(0.0514P)^2^+0.1871P] where P=(Fo^2^+2Fc^2^)/3'
_refine_ls_weighting_scheme calc
_refine_ls_wR_factor_gt 0.0942
_refine_ls_wR_factor_ref 0.0996
_reflns_number_gt 2652
_reflns_number_total 3264
_reflns_threshold_expression >2sigma(I)
_cod_data_source_file ic101756t_si_002_3.cif
_cod_data_source_block 3
_cod_depositor_comments
;
The following automatic conversions were performed:

'_symmetry_cell_setting' value 'Monoclinic' changed to 'monoclinic'
according to the built-in table from CIF Core dictionary named
'cif_core.dic' version 2.4.1 from 2010-06-29.

Automatic conversion script
Id: cif_fix_values 1646 2011-03-28 12:23:43Z adriana 
;
_cod_original_cell_volume 1851.5(6)
_cod_database_code 4317200

loop_
_symmetry_equiv_pos_as_xyz
'x, y, z'
'-x, y+1/2, -z+1/2'
'-x, -y, -z'
'x, -y-1/2, z-1/2'

loop_
_atom_site_label
_atom_site_type_symbol
_atom_site_fract_x
_atom_site_fract_y
_atom_site_fract_z
_atom_site_U_iso_or_equiv
_atom_site_adp_type
_atom_site_occupancy
_atom_site_symmetry_multiplicity
_atom_site_calc_flag
_atom_site_refinement_flags
_atom_site_disorder_assembly
_atom_site_disorder_group
N1 N -0.40696(19) 0.39520(18) 0.6899(3) 0.0240(6) Uani 1 1 d . . .
C14 C -0.3144(2) 0.3689(2) 0.7022(4) 0.0239(8) Uani 1 1 d . . .
C11 C -0.4024(3) 0.2903(3) 0.8845(4) 0.0327(9) Uani 1 1 d . . .
C12 C -0.3080(2) 0.2615(2) 0.8916(4) 0.0271(8) Uani 1 1 d . . .
C13 C -0.2611(2) 0.3013(2) 0.8002(4) 0.0203(7) Uani 1 1 d . . .
C15 C -0.1592(2) 0.2757(2) 0.7960(4) 0.0239(8) Uani 1 1 d . . .
N3 N -0.10291(19) 0.22514(18) 0.9107(3) 0.0250(7) Uani 1 1 d . . .
H3B H -0.1257 0.2106 0.9827 0.030 Uiso 1 1 calc R . .
N4 N -0.0084(2) 0.19598(19) 0.9146(3) 0.0253(7) Uani 1 1 d . . .
C16 C 0.0342(3) 0.1408(2) 1.0216(4) 0.0253(8) Uani 1 1 d . . .
C1 C 0.3463(3) 0.1696(2) 0.8469(4) 0.0284(8) Uani 1 1 d . . .
H1 H 0.3945 0.1837 0.8005 0.034 Uiso 1 1 calc R . .
C2 C 0.2598(2) 0.2242(2) 0.8137(4) 0.0290(8) Uani 1 1 d . . .
H2 H 0.2507 0.2752 0.7483 0.035 Uiso 1 1 calc R . .
C3 C 0.1884(2) 0.2033(2) 0.8763(4) 0.0262(8) Uani 1 1 d . . .
H3 H 0.1290 0.2395 0.8534 0.031 Uiso 1 1 calc R . .
C4 C 0.2027(2) 0.1278(2) 0.9754(3) 0.0204(7) Uani 1 1 d . . .
C5 C 0.2950(2) 0.0786(2) 1.0072(3) 0.0194(7) Uani 1 1 d . . .
C6 C 0.3211(2) 0.0034(2) 1.1117(4) 0.0222(7) Uani 1 1 d . . .
C7 C 0.2514(3) -0.0187(2) 1.1809(4) 0.0249(8) Uani 1 1 d . . .
H7 H 0.2660 -0.0670 1.2520 0.030 Uiso 1 1 calc R . .
C8 C 0.1605(3) 0.0288(2) 1.1475(4) 0.0260(8) Uani 1 1 d . . .
H8 H 0.1151 0.0113 1.1969 0.031 Uiso 1 1 calc R . .
C9 C 0.1332(2) 0.0998(2) 1.0463(4) 0.0234(7) Uani 1 1 d . . .
C10 C -0.4496(2) 0.3564(2) 0.7806(4) 0.0304(9) Uani 1 1 d . . .
H10 H -0.5156 0.3751 0.7734 0.037 Uiso 1 1 calc R . .
H11 H -0.4344 0.2656 0.9491 0.037 Uiso 1 1 d R . .
H12 H -0.2750 0.2145 0.9591 0.037 Uiso 1 1 d R . .
H14 H -0.2827 0.3977 0.6405 0.037 Uiso 1 1 d R . .
H16 H -0.0003 0.1256 1.0882 0.037 Uiso 1 1 d R . .
C17 C 0.4011(3) 0.0803(3) 0.5363(5) 0.0544(12) Uani 1 1 d . . .
H17A H 0.3674 0.0571 0.6035 0.082 Uiso 1 1 calc R . .
H17B H 0.4274 0.0280 0.4953 0.082 Uiso 1 1 calc R . .
H17C H 0.3531 0.1150 0.4561 0.082 Uiso 1 1 calc R . .
C18 C 0.9920(11) 0.0835(10) 0.5881(14) 0.087(3) Uani 0.50 1 d PDU . .
H18A H 1.0149 0.0698 0.6916 0.104 Uiso 0.50 1 d PR . .
H18B H 0.9809 0.1491 0.5791 0.104 Uiso 0.50 1 d PR . .
C19 C 0.8972(14) 0.0381(13) 0.523(2) 0.083(3) Uani 0.50 1 d PDU . .
H19A H 0.8407 0.0557 0.5518 0.100 Uiso 0.50 1 d PR . .
C20 C 0.8893(12) -0.0312(10) 0.4194(14) 0.086(3) Uani 0.50 1 d PDU . .
H20A H 0.8282 -0.0655 0.3775 0.103 Uiso 0.50 1 d PR . .
C21 C 1.0758(12) 0.0639(8) 0.5372(14) 0.090(3) Uani 0.50 1 d PDU . .
H21A H 1.1375 0.0716 0.6173 0.108 Uiso 0.50 1 d PR . .
H21B H 1.0751 0.1089 0.4634 0.108 Uiso 0.50 1 d PR . .
C22 C 0.9750(10) -0.0512(10) 0.3737(14) 0.088(3) Uani 0.50 1 d PDU . .
H22A H 0.9659 -0.0191 0.2828 0.106 Uiso 0.50 1 d PR . .
H22B H 0.9751 -0.1162 0.3529 0.106 Uiso 0.50 1 d PR . .
C23 C 1.0740(12) -0.0273(13) 0.471(2) 0.088(3) Uani 0.50 1 d PDU . .
H23A H 1.0942 -0.0721 0.5494 0.105 Uiso 0.50 1 d PR . .
H23B H 1.1215 -0.0292 0.4194 0.105 Uiso 0.50 1 d PR . .
Cd1 Cd 0.5000 0.0000 1.0000 0.02181(14) Uani 1 2 d S . .
N2 N 0.36375(19) 0.09996(17) 0.9393(3) 0.0229(6) Uani 1 1 d . . .
O1 O 0.40598(16) -0.04088(16) 1.1396(2) 0.0243(5) Uani 1 1 d . . .
O2 O -0.13157(17) 0.29945(17) 0.6928(3) 0.0316(6) Uani 1 1 d . . .
O3 O 0.4806(2) 0.1387(2) 0.6135(3) 0.0513(8) Uani 1 1 d . . .
H3A H 0.5222 0.1088 0.6816 0.077 Uiso 1 1 calc R . .

loop_
_atom_site_aniso_label
_atom_site_aniso_U_11
_atom_site_aniso_U_22
_atom_site_aniso_U_33
_atom_site_aniso_U_23
_atom_site_aniso_U_13
_atom_site_aniso_U_12
N1 0.0173(14) 0.0257(15) 0.0290(16) 0.0045(13) 0.0077(12) 0.0038(12)
C14 0.0214(17) 0.0244(17) 0.0262(19) -0.0019(15) 0.0085(15) -0.0016(14)
C11 0.0210(18) 0.041(2) 0.040(2) 0.0117(18) 0.0150(17) 0.0006(16)
C12 0.0221(18) 0.0312(18) 0.0275(19) 0.0076(16) 0.0076(15) 0.0063(15)
C13 0.0182(16) 0.0209(16) 0.0214(17) -0.0018(14) 0.0061(14) 0.0025(13)
C15 0.0198(17) 0.0282(18) 0.0237(19) -0.0037(16) 0.0071(15) 0.0002(14)
N3 0.0147(14) 0.0366(16) 0.0268(16) 0.0052(14) 0.0112(12) 0.0075(12)
N4 0.0165(14) 0.0345(16) 0.0264(16) 0.0010(14) 0.0092(12) 0.0062(12)
C16 0.0190(16) 0.0310(19) 0.0266(19) -0.0005(16) 0.0084(15) 0.0036(15)
C1 0.0253(19) 0.0292(19) 0.034(2) 0.0001(17) 0.0138(16) -0.0033(15)
C2 0.0254(19) 0.0292(19) 0.032(2) 0.0089(16) 0.0090(16) 0.0073(15)
C3 0.0198(18) 0.0274(18) 0.029(2) 0.0033(16) 0.0048(15) 0.0050(14)
C4 0.0145(16) 0.0256(17) 0.0199(17) -0.0030(14) 0.0044(13) 0.0009(13)
C5 0.0134(15) 0.0210(16) 0.0227(17) -0.0047(14) 0.0046(13) -0.0026(13)
C6 0.0199(17) 0.0220(16) 0.0206(17) -0.0053(15) 0.0011(14) -0.0007(14)
C7 0.0217(18) 0.0215(18) 0.031(2) 0.0047(14) 0.0083(15) 0.0009(13)
C8 0.0199(18) 0.0325(18) 0.028(2) 0.0030(16) 0.0116(15) 0.0005(14)
C9 0.0184(16) 0.0284(18) 0.0246(18) -0.0045(15) 0.0087(14) 0.0017(14)
C10 0.0159(17) 0.0314(19) 0.045(2) 0.0046(18) 0.0115(16) 0.0064(15)
C17 0.057(3) 0.058(3) 0.044(3) 0.000(2) 0.011(2) 0.012(2)
C18 0.122(9) 0.074(6) 0.048(5) 0.015(4) 0.007(5) 0.008(5)
C19 0.113(9) 0.079(6) 0.049(4) 0.020(4) 0.015(6) 0.013(5)
C20 0.108(8) 0.079(6) 0.056(5) 0.007(4) 0.008(5) 0.010(5)
C21 0.119(9) 0.081(6) 0.054(5) 0.009(4) 0.009(5) -0.007(6)
C22 0.113(9) 0.085(6) 0.056(5) -0.001(4) 0.013(5) 0.005(6)
C23 0.111(9) 0.086(6) 0.055(5) 0.008(4) 0.013(6) 0.001(6)
Cd1 0.01180(19) 0.0232(2) 0.0307(2) -0.00415(16) 0.00735(14) 0.00000(13)
N2 0.0167(14) 0.0232(14) 0.0300(16) -0.0012(13) 0.0093(12) -0.0017(11)
O1 0.0144(11) 0.0270(12) 0.0325(14) 0.0020(11) 0.0088(10) 0.0056(10)
O2 0.0221(13) 0.0506(16) 0.0254(13) 0.0050(12) 0.0121(11) 0.0051(11)
O3 0.0474(18) 0.0599(18) 0.0449(19) 0.0195(15) 0.0130(15) 0.0061(15)

loop_
_atom_type_symbol
_atom_type_description
_atom_type_scat_dispersion_real
_atom_type_scat_dispersion_imag
_atom_type_scat_source
C C 0.0033 0.0016 'International Tables Vol C Tables 4.2.6.8 and 6.1.1.4'
H H 0.0000 0.0000 'International Tables Vol C Tables 4.2.6.8 and 6.1.1.4'
N N 0.0061 0.0033 'International Tables Vol C Tables 4.2.6.8 and 6.1.1.4'
O O 0.0106 0.0060 'International Tables Vol C Tables 4.2.6.8 and 6.1.1.4'
Cd Cd -0.8075 1.2024 'International Tables Vol C Tables 4.2.6.8 and 6.1.1.4'

loop_
_geom_angle_atom_site_label_1
_geom_angle_atom_site_label_2
_geom_angle_atom_site_label_3
_geom_angle
_geom_angle_site_symmetry_1
_geom_angle_site_symmetry_3
_geom_angle_publ_flag
C14 N1 C10 117.6(3) . . ?
C14 N1 Cd1 121.5(2) . 2_556 ?
C10 N1 Cd1 120.7(2) . 2_556 ?
N1 C14 C13 123.9(3) . . ?
N1 C14 H14 118.1 . . ?
C13 C14 H14 118.0 . . ?
C12 C11 C10 118.1(3) . . ?
C12 C11 H11 121.1 . . ?
C10 C11 H11 120.8 . . ?
C11 C12 C13 120.1(3) . . ?
C11 C12 H12 119.9 . . ?
C13 C12 H12 120.0 . . ?
C12 C13 C14 117.0(3) . . ?
C12 C13 C15 125.3(3) . . ?
C14 C13 C15 117.6(3) . . ?
O2 C15 N3 123.7(3) . . ?
O2 C15 C13 121.1(3) . . ?
N3 C15 C13 115.2(3) . . ?
C15 N3 N4 119.4(3) . . ?
C15 N3 H3B 120.3 . . ?
N4 N3 H3B 120.3 . . ?
C16 N4 N3 113.7(3) . . ?
N4 C16 C9 123.4(3) . . ?
N4 C16 H16 118.3 . . ?
C9 C16 H16 118.2 . . ?
N2 C1 C2 122.8(3) . . ?
N2 C1 H1 118.6 . . ?
C2 C1 H1 118.6 . . ?
C3 C2 C1 119.3(3) . . ?
C3 C2 H2 120.3 . . ?
C1 C2 H2 120.3 . . ?
C2 C3 C4 120.2(3) . . ?
C2 C3 H3 119.9 . . ?
C4 C3 H3 119.9 . . ?
C3 C4 C5 116.4(3) . . ?
C3 C4 C9 124.9(3) . . ?
C5 C4 C9 118.7(3) . . ?
N2 C5 C4 121.7(3) . . ?
N2 C5 C6 116.3(3) . . ?
C4 C5 C6 122.0(3) . . ?
O1 C6 C7 122.3(3) . . ?
O1 C6 C5 121.2(3) . . ?
C7 C6 C5 116.5(3) . . ?
C6 C7 C8 121.1(3) . . ?
C6 C7 H7 119.4 . . ?
C8 C7 H7 119.4 . . ?
C9 C8 C7 123.4(3) . . ?
C9 C8 H8 118.3 . . ?
C7 C8 H8 118.3 . . ?
C8 C9 C4 118.2(3) . . ?
C8 C9 C16 116.4(3) . . ?
C4 C9 C16 125.4(3) . . ?
N1 C10 C11 123.2(3) . . ?
N1 C10 H10 118.4 . . ?
C11 C10 H10 118.4 . . ?
O3 C17 H17A 109.5 . . ?
O3 C17 H17B 109.5 . . ?
H17A C17 H17B 109.5 . . ?
O3 C17 H17C 109.5 . . ?
H17A C17 H17C 109.5 . . ?
H17B C17 H17C 109.5 . . ?
C22 C18 C23 94(2) 3_756 3_756 ?
C22 C18 C19 107(3) 3_756 . ?
C23 C18 C19 15.9(15) 3_756 . ?
C22 C18 C21 64(2) 3_756 . ?
C23 C18 C21 106.9(15) 3_756 . ?
C19 C18 C21 120.7(13) . . ?
C22 C18 C20 43.4(19) 3_756 3_756 ?
C23 C18 C20 105.5(15) 3_756 3_756 ?
C19 C18 C20 121.2(11) . 3_756 ?
C21 C18 C20 20.3(7) . 3_756 ?
C22 C18 H18A 50.0 3_756 . ?
C23 C18 H18A 106.9 3_756 . ?
C19 C18 H18A 107.6 . . ?
C21 C18 H18A 106.0 . . ?
C20 C18 H18A 87.5 3_756 . ?
C22 C18 H18B 142.6 3_756 . ?
C23 C18 H18B 122.4 3_756 . ?
C19 C18 H18B 108.2 . . ?
C21 C18 H18B 106.8 . . ?
C20 C18 H18B 121.3 3_756 . ?
H18A C18 H18B 106.7 . . ?
C23 C19 C20 71(4) 3_756 . ?
C23 C19 C18 53(3) 3_756 . ?
C20 C19 C18 118.9(14) . . ?
C23 C19 C21 53(3) 3_756 3_756 ?
C20 C19 C21 24.7(7) . 3_756 ?
C18 C19 C21 105.5(13) . 3_756 ?
C23 C19 C22 37(3) 3_756 3_756 ?
C20 C19 C22 107.9(12) . 3_756 ?
C18 C19 C22 21.6(8) . 3_756 ?
C21 C19 C22 89.0(13) 3_756 3_756 ?
C23 C19 H19A 157.1 3_756 . ?
C20 C19 H19A 121.3 . . ?
C18 C19 H19A 119.8 . . ?
C21 C19 H19A 129.8 3_756 . ?
C22 C19 H19A 127.2 3_756 . ?
C21 C20 C23 87(2) 3_756 3_756 ?
C21 C20 C19 100(2) 3_756 . ?
C23 C20 C19 17.6(14) 3_756 . ?
C21 C20 C22 64(2) 3_756 . ?
C23 C20 C22 102.9(14) 3_756 . ?
C19 C20 C22 119.0(13) . . ?
C21 C20 C18 45.1(17) 3_756 3_756 ?
C23 C20 C18 99.8(15) 3_756 3_756 ?
C19 C20 C18 117.4(11) . 3_756 ?
C22 C20 C18 18.7(7) . 3_756 ?
C21 C20 H20A 104.8 3_756 . ?
C23 C20 H20A 136.9 3_756 . ?
C19 C20 H20A 121.4 . . ?
C22 C20 H20A 119.6 . . ?
C18 C20 H20A 117.9 3_756 . ?
C20 C21 C22 86.9(19) 3_756 3_756 ?
C20 C21 C18 115(2) 3_756 . ?
C22 C21 C18 27.8(8) 3_756 . ?
C20 C21 C23 64.1(19) 3_756 . ?
C22 C21 C23 103.0(14) 3_756 . ?
C18 C21 C23 115.1(13) . . ?
C20 C21 C19 54.9(18) 3_756 3_756 ?
C22 C21 C19 110.1(15) 3_756 3_756 ?
C18 C21 C19 126.5(12) . 3_756 ?
C23 C21 C19 13.3(10) . 3_756 ?
C20 C21 H21A 48.4 3_756 . ?
C22 C21 H21A 92.3 3_756 . ?
C18 C21 H21A 109.4 . . ?
C23 C21 H21A 109.5 . . ?
C19 C21 H21A 97.5 3_756 . ?
C20 C21 H21B 136.1 3_756 . ?
C22 C21 H21B 135.3 3_756 . ?
C18 C21 H21B 107.9 . . ?
C23 C21 H21B 107.3 . . ?
C19 C21 H21B 106.7 3_756 . ?
H21A C21 H21B 107.4 . . ?
C18 C22 C21 89(2) 3_756 3_756 ?
C18 C22 C23 58(2) 3_756 . ?
C21 C22 C23 103.3(14) 3_756 . ?
C18 C22 C20 118(2) 3_756 . ?
C21 C22 C20 29.4(8) 3_756 . ?
C23 C22 C20 118.7(13) . . ?
C18 C22 C19 51(2) 3_756 3_756 ?
C21 C22 C19 109.3(14) 3_756 3_756 ?
C23 C22 C19 10.2(10) . 3_756 ?
C20 C22 C19 127.8(11) . 3_756 ?
C18 C22 H22A 133.6 3_756 . ?
C21 C22 H22A 137.0 3_756 . ?
C23 C22 H22A 106.7 . . ?
C20 C22 H22A 107.8 . . ?
C19 C22 H22A 105.4 3_756 . ?
C18 C22 H22B 52.4 3_756 . ?
C21 C22 H22B 92.2 3_756 . ?
C23 C22 H22B 107.6 . . ?
C20 C22 H22B 108.5 . . ?
C19 C22 H22B 98.7 3_756 . ?
H22A C22 H22B 107.0 . . ?
C19 C23 C18 111(4) 3_756 3_756 ?
C19 C23 C20 92(4) 3_756 3_756 ?
C18 C23 C20 147(3) 3_756 3_756 ?
C19 C23 C22 133(4) 3_756 . ?
C18 C23 C22 27.8(9) 3_756 . ?
C20 C23 C22 135.6(15) 3_756 . ?
C19 C23 C21 114(3) 3_756 . ?
C18 C23 C21 134.7(15) 3_756 . ?
C20 C23 C21 29.1(7) 3_756 . ?
C22 C23 C21 111.9(12) . . ?
C19 C23 H23A 68.4 3_756 . ?
C18 C23 H23A 84.4 3_756 . ?
C20 C23 H23A 82.7 3_756 . ?
C22 C23 H23A 108.8 . . ?
C21 C23 H23A 108.2 . . ?
C19 C23 H23B 40.8 3_756 . ?
C18 C23 H23B 106.9 3_756 . ?
C20 C23 H23B 106.0 3_756 . ?
C22 C23 H23B 110.2 . . ?
C21 C23 H23B 109.7 . . ?
H23A C23 H23B 108.0 . . ?
O1 Cd1 O1 180.0 . 3_657 ?
O1 Cd1 N2 73.21(9) . . ?
O1 Cd1 N2 106.79(9) 3_657 . ?
O1 Cd1 N2 106.79(9) . 3_657 ?
O1 Cd1 N2 73.21(9) 3_657 3_657 ?
N2 Cd1 N2 180.000(1) . 3_657 ?
O1 Cd1 N1 89.64(9) . 4_666 ?
O1 Cd1 N1 90.36(9) 3_657 4_666 ?
N2 Cd1 N1 89.89(9) . 4_666 ?
N2 Cd1 N1 90.11(9) 3_657 4_666 ?
O1 Cd1 N1 90.36(9) . 2_546 ?
O1 Cd1 N1 89.64(9) 3_657 2_546 ?
N2 Cd1 N1 90.11(9) . 2_546 ?
N2 Cd1 N1 89.89(9) 3_657 2_546 ?
N1 Cd1 N1 180.0 4_666 2_546 ?
C1 N2 C5 119.4(3) . . ?
C1 N2 Cd1 127.1(2) . . ?
C5 N2 Cd1 113.5(2) . . ?
C6 O1 Cd1 115.5(2) . . ?
C17 O3 H3A 109.5 . . ?

loop_
_geom_bond_atom_site_label_1
_geom_bond_atom_site_label_2
_geom_bond_distance
_geom_bond_site_symmetry_2
_geom_bond_publ_flag
N1 C14 1.328(4) . ?
N1 C10 1.337(4) . ?
N1 Cd1 2.402(3) 2_556 ?
C14 C13 1.392(4) . ?
C14 H14 0.9488 . ?
C11 C12 1.376(5) . ?
C11 C10 1.384(5) . ?
C11 H11 0.9497 . ?
C12 C13 1.388(5) . ?
C12 H12 0.9495 . ?
C13 C15 1.497(4) . ?
C15 O2 1.230(4) . ?
C15 N3 1.343(4) . ?
N3 N4 1.388(4) . ?
N3 H3B 0.8800 . ?
N4 C16 1.284(4) . ?
C16 C9 1.462(5) . ?
C16 H16 0.9504 . ?
C1 N2 1.312(4) . ?
C1 C2 1.398(5) . ?
C1 H1 0.9500 . ?
C2 C3 1.368(5) . ?
C2 H2 0.9500 . ?
C3 C4 1.418(4) . ?
C3 H3 0.9500 . ?
C4 C5 1.425(4) . ?
C4 C9 1.426(5) . ?
C5 N2 1.372(4) . ?
C5 C6 1.443(4) . ?
C6 O1 1.305(4) . ?
C6 C7 1.395(5) . ?
C7 C8 1.396(5) . ?
C7 H7 0.9500 . ?
C8 C9 1.378(4) . ?
C8 H8 0.9500 . ?
C10 H10 0.9500 . ?
C17 O3 1.404(5) . ?
C17 H17A 0.9800 . ?
C17 H17B 0.9800 . ?
C17 H17C 0.9800 . ?
C18 C19 1.434(8) . ?
C18 C21 1.450(8) . ?
C18 H18A 0.9601 . ?
C18 H18B 0.9600 . ?
C19 C20 1.392(9) . ?
C19 H19A 0.9600 . ?
C20 C22 1.447(8) . ?
C20 H20A 0.9601 . ?
C21 C23 1.459(9) . ?
C21 H21A 0.9599 . ?
C21 H21B 0.9600 . ?
C22 C23 1.444(8) . ?
C22 H22A 0.9600 . ?
C22 H22B 0.9600 . ?
C23 H23A 0.9601 . ?
C23 H23B 0.9599 . ?
Cd1 O1 2.256(2) . ?
Cd1 O1 2.256(2) 3_657 ?
Cd1 N2 2.320(3) . ?
Cd1 N2 2.320(3) 3_657 ?
Cd1 N1 2.402(3) 4_666 ?
Cd1 N1 2.402(3) 2_546 ?
O3 H3A 0.8400 . ?

loop_
_geom_hbond_atom_site_label_D
_geom_hbond_atom_site_label_H
_geom_hbond_atom_site_label_A
_geom_hbond_distance_DH
_geom_hbond_distance_HA
_geom_hbond_distance_DA
_geom_hbond_angle_DHA
_geom_hbond_site_symmetry_A
O3 H3A O1 0.84 1.95 2.772(3) 166.6 3_657
N3 H3B O2 0.88 2.06 2.895(4) 159.2 4_566

loop_
_geom_torsion_atom_site_label_1
_geom_torsion_atom_site_label_2
_geom_torsion_atom_site_label_3
_geom_torsion_atom_site_label_4
_geom_torsion
_geom_torsion_site_symmetry_1
_geom_torsion_site_symmetry_2
_geom_torsion_site_symmetry_3
_geom_torsion_site_symmetry_4
_geom_torsion_publ_flag
C10 N1 C14 C13 2.3(5) . . . . ?
Cd1 N1 C14 C13 -173.2(2) 2_556 . . . ?
C10 C11 C12 C13 2.5(5) . . . . ?
C11 C12 C13 C14 -1.0(5) . . . . ?
C11 C12 C13 C15 -179.4(3) . . . . ?
N1 C14 C13 C12 -1.5(5) . . . . ?
N1 C14 C13 C15 177.0(3) . . . . ?
C12 C13 C15 O2 164.6(3) . . . . ?
C14 C13 C15 O2 -13.8(5) . . . . ?
C12 C13 C15 N3 -14.6(5) . . . . ?
C14 C13 C15 N3 167.0(3) . . . . ?
O2 C15 N3 N4 -0.9(5) . . . . ?
C13 C15 N3 N4 178.3(3) . . . . ?
C15 N3 N4 C16 -173.5(3) . . . . ?
N3 N4 C16 C9 178.8(3) . . . . ?
N2 C1 C2 C3 -1.8(5) . . . . ?
C1 C2 C3 C4 0.8(5) . . . . ?
C2 C3 C4 C5 1.7(5) . . . . ?
C2 C3 C4 C9 -179.8(3) . . . . ?
C3 C4 C5 N2 -3.5(4) . . . . ?
C9 C4 C5 N2 177.9(3) . . . . ?
C3 C4 C5 C6 176.9(3) . . . . ?
C9 C4 C5 C6 -1.7(5) . . . . ?
N2 C5 C6 O1 0.4(4) . . . . ?
C4 C5 C6 O1 -180.0(3) . . . . ?
N2 C5 C6 C7 -179.9(3) . . . . ?
C4 C5 C6 C7 -0.3(4) . . . . ?
O1 C6 C7 C8 -179.1(3) . . . . ?
C5 C6 C7 C8 1.3(5) . . . . ?
C6 C7 C8 C9 -0.2(5) . . . . ?
C7 C8 C9 C4 -1.8(5) . . . . ?
C7 C8 C9 C16 178.5(3) . . . . ?
C3 C4 C9 C8 -175.7(3) . . . . ?
C5 C4 C9 C8 2.7(5) . . . . ?
C3 C4 C9 C16 3.8(5) . . . . ?
C5 C4 C9 C16 -177.7(3) . . . . ?
N4 C16 C9 C8 -167.9(3) . . . . ?
N4 C16 C9 C4 12.5(6) . . . . ?
C14 N1 C10 C11 -0.6(5) . . . . ?
Cd1 N1 C10 C11 174.9(3) 2_556 . . . ?
C12 C11 C10 N1 -1.8(6) . . . . ?
C22 C18 C19 C23 -37(8) 3_756 . . 3_756 ?
C21 C18 C19 C23 32(8) . . . 3_756 ?
C20 C18 C19 C23 8(8) 3_756 . . 3_756 ?
C22 C18 C19 C20 -64(3) 3_756 . . . ?
C23 C18 C19 C20 -26(6) 3_756 . . . ?
C21 C18 C19 C20 6(2) . . . . ?
C20 C18 C19 C20 -18(2) 3_756 . . . ?
C22 C18 C19 C21 -41(2) 3_756 . . 3_756 ?
C23 C18 C19 C21 -4(6) 3_756 . . 3_756 ?
C21 C18 C19 C21 28(2) . . . 3_756 ?
C20 C18 C19 C21 4.3(18) 3_756 . . 3_756 ?
C23 C18 C19 C22 37(8) 3_756 . . 3_756 ?
C21 C18 C19 C22 69(2) . . . 3_756 ?
C20 C18 C19 C22 45.4(18) 3_756 . . 3_756 ?
C23 C19 C20 C21 40(7) 3_756 . . 3_756 ?
C18 C19 C20 C21 62(3) . . . 3_756 ?
C22 C19 C20 C21 42(3) 3_756 . . 3_756 ?
C18 C19 C20 C23 22(5) . . . 3_756 ?
C21 C19 C20 C23 -40(7) 3_756 . . 3_756 ?
C22 C19 C20 C23 2(6) 3_756 . . 3_756 ?
C23 C19 C20 C22 -26(7) 3_756 . . . ?
C18 C19 C20 C22 -4(2) . . . . ?
C21 C19 C20 C22 -66(2) 3_756 . . . ?
C22 C19 C20 C22 -24(2) 3_756 . . . ?
C23 C19 C20 C18 -4(7) 3_756 . . 3_756 ?
C18 C19 C20 C18 18(2) . . . 3_756 ?
C21 C19 C20 C18 -44.5(18) 3_756 . . 3_756 ?
C22 C19 C20 C18 -2.7(19) 3_756 . . 3_756 ?
C22 C18 C21 C20 -3(3) 3_756 . . 3_756 ?
C23 C18 C21 C20 -89(3) 3_756 . . 3_756 ?
C19 C18 C21 C20 -98(3) . . . 3_756 ?
C23 C18 C21 C22 -86(3) 3_756 . . 3_756 ?
C19 C18 C21 C22 -95(3) . . . 3_756 ?
C20 C18 C21 C22 3(3) 3_756 . . 3_756 ?
C22 C18 C21 C23 69(3) 3_756 . . . ?
C23 C18 C21 C23 -17(3) 3_756 . . . ?
C19 C18 C21 C23 -26.1(15) . . . . ?
C20 C18 C21 C23 72(2) 3_756 . . . ?
C22 C18 C21 C19 61(2) 3_756 . . 3_756 ?
C23 C18 C21 C19 -25.6(16) 3_756 . . 3_756 ?
C19 C18 C21 C19 -34(2) . . . 3_756 ?
C20 C18 C21 C19 63(2) 3_756 . . 3_756 ?
C21 C20 C22 C18 3(3) 3_756 . . 3_756 ?
C23 C20 C22 C18 82(3) 3_756 . . 3_756 ?
C19 C20 C22 C18 90(3) . . . 3_756 ?
C23 C20 C22 C21 80(2) 3_756 . . 3_756 ?
C19 C20 C22 C21 88(2) . . . 3_756 ?
C18 C20 C22 C21 -3(3) 3_756 . . 3_756 ?
C21 C20 C22 C23 -64(3) 3_756 . . . ?
C23 C20 C22 C23 16(3) 3_756 . . . ?
C19 C20 C22 C23 23.6(19) . . . . ?
C18 C20 C22 C23 -67(3) 3_756 . . . ?
C21 C20 C22 C19 -58(2) 3_756 . . 3_756 ?
C23 C20 C22 C19 21.5(18) 3_756 . . 3_756 ?
C19 C20 C22 C19 29(3) . . . 3_756 ?
C18 C20 C22 C19 -61(2) 3_756 . . 3_756 ?
C18 C22 C23 C19 47(9) 3_756 . . 3_756 ?
C21 C22 C23 C19 127(10) 3_756 . . 3_756 ?
C20 C22 C23 C19 154(9) . . . 3_756 ?
C21 C22 C23 C18 80(2) 3_756 . . 3_756 ?
C20 C22 C23 C18 107(3) . . . 3_756 ?
C19 C22 C23 C18 -47(9) 3_756 . . 3_756 ?
C18 C22 C23 C20 -129(4) 3_756 . . 3_756 ?
C21 C22 C23 C20 -49(3) 3_756 . . 3_756 ?
C20 C22 C23 C20 -22(4) . . . 3_756 ?
C19 C22 C23 C20 -176(12) 3_756 . . 3_756 ?
C18 C22 C23 C21 -150(3) 3_756 . . . ?
C21 C22 C23 C21 -70(2) 3_756 . . . ?
C20 C22 C23 C21 -43(2) . . . . ?
C19 C22 C23 C21 163(11) 3_756 . . . ?
C20 C21 C23 C19 -44(7) 3_756 . . 3_756 ?
C22 C21 C23 C19 -124(8) 3_756 . . 3_756 ?
C18 C21 C23 C19 -150(7) . . . 3_756 ?
C20 C21 C23 C18 130(4) 3_756 . . 3_756 ?
C22 C21 C23 C18 50(3) 3_756 . . 3_756 ?
C18 C21 C23 C18 24(4) . . . 3_756 ?
C19 C21 C23 C18 174(10) 3_756 . . 3_756 ?
C22 C21 C23 C20 -80(2) 3_756 . . 3_756 ?
C18 C21 C23 C20 -106(3) . . . 3_756 ?
C19 C21 C23 C20 44(7) 3_756 . . 3_756 ?
C20 C21 C23 C22 150(3) 3_756 . . . ?
C22 C21 C23 C22 69.7(19) 3_756 . . . ?
C18 C21 C23 C22 43(2) . . . . ?
C19 C21 C23 C22 -166(9) 3_756 . . . ?
C2 C1 N2 C5 0.1(5) . . . . ?
C2 C1 N2 Cd1 177.7(3) . . . . ?
C4 C5 N2 C1 2.7(5) . . . . ?
C6 C5 N2 C1 -177.7(3) . . . . ?
C4 C5 N2 Cd1 -175.3(2) . . . . ?
C6 C5 N2 Cd1 4.4(3) . . . . ?
O1 Cd1 N2 C1 177.2(3) . . . . ?
O1 Cd1 N2 C1 -2.8(3) 3_657 . . . ?
N2 Cd1 N2 C1 -106(100) 3_657 . . . ?
N1 Cd1 N2 C1 87.5(3) 4_666 . . . ?
N1 Cd1 N2 C1 -92.5(3) 2_546 . . . ?
O1 Cd1 N2 C5 -5.07(19) . . . . ?
O1 Cd1 N2 C5 174.93(19) 3_657 . . . ?
N2 Cd1 N2 C5 72(100) 3_657 . . . ?
N1 Cd1 N2 C5 -94.7(2) 4_666 . . . ?
N1 Cd1 N2 C5 85.3(2) 2_546 . . . ?
C7 C6 O1 Cd1 175.1(2) . . . . ?
C5 C6 O1 Cd1 -5.2(4) . . . . ?
O1 Cd1 O1 C6 -54(100) 3_657 . . . ?
N2 Cd1 O1 C6 5.4(2) . . . . ?
N2 Cd1 O1 C6 -174.6(2) 3_657 . . . ?
N1 Cd1 O1 C6 95.3(2) 4_666 . . . ?
N1 Cd1 O1 C6 -84.7(2) 2_546 . . . ?
